data_7050957
loop_
_publ_author_name
'Scheuermann, J. Erik W.'
'Ronketti, Fiona'
'Motevalli, Majid'
'Griffiths, D. Vaughan'
'Watkinson, Michael'

_publ_section_title
;
 The synthesis of C2-symmetric 1,4,7-triazacyclononane ligands derived
 from chiral aziridines
;
_journal_issue 8
_journal_name_full 'New Journal of Chemistry'
_journal_page_first 1054
_journal_paper_doi 10.1039/b204818c
_journal_volume 26
_journal_year 2002
_chemical_compound_source 'synthesis as described'
_chemical_formula_moiety 'C33 H39 N3 O6 S3'
_chemical_formula_sum 'C33 H45 N3 O6 S3'
_chemical_formula_weight 675.9
_space_group_IT_number 19
_symmetry_cell_setting orthorhombic
_symmetry_Int_Tables_number 19
_symmetry_space_group_name_Hall 'P 2ac 2ab'
_symmetry_space_group_name_H-M 'P 21 21 21'
_atom_sites_solution_hydrogens geom
_atom_sites_solution_primary direct
_atom_sites_solution_secondary difmap
_audit_creation_date 2002-05-10T13:22:52-00:00
_audit_creation_method 'WinGX routine CIF_UPDATE'
_cell_angle_alpha 90
_cell_angle_beta 90
_cell_angle_gamma 90
_cell_formula_units_Z 4
_cell_length_a 11.261(2)
_cell_length_b 13.805(3)
_cell_length_c 21.546(4)
_cell_measurement_reflns_used 25
_cell_measurement_temperature 160(2)
_cell_measurement_theta_max 12.78
_cell_measurement_theta_min 8.234
_cell_measurement_wavelength 0.71073
_cell_volume 3349.5(11)
_computing_cell_refinement 'CAD4/PC (Enraf Nonius, 1994)'
_computing_data_collection 'CAD4/PC (Enraf Nonius, 1994)'
_computing_data_reduction 'XCAD4 (Harms & Wocadlo, 1995)'
_computing_molecular_graphics 'Ortep-3 for Windows (Farrugia, 1997)'
_computing_publication_material 'WinGX publication routines (Farrugia, 1999)'
_computing_structure_refinement 'SHELXL-97 (Sheldrick, 1997)'
_computing_structure_solution 'SHELXS-97 (Sheldrick, 1997)'
_diffrn_ambient_temperature 160(2)
_diffrn_detector 'scintillation LiI'
_diffrn_detector_dtime 1.195
_diffrn_measured_fraction_theta_full 0.999
_diffrn_measured_fraction_theta_max 0.999
_diffrn_measurement_device '\k-geometry diffractometer'
_diffrn_measurement_device_type 'Enraf Nonius CAD4'
_diffrn_measurement_method 'non-profiled omega/2theta scans'
_diffrn_orient_matrix_type
;
x-axis points to radiation source
the matrix is specified in reciprocal space
;
_diffrn_orient_matrix_UB_11 -0.52066E-1
_diffrn_orient_matrix_UB_12 -0.42089E-1
_diffrn_orient_matrix_UB_13 -0.26171E-1
_diffrn_orient_matrix_UB_21 0.20104E-1
_diffrn_orient_matrix_UB_22 0.03986
_diffrn_orient_matrix_UB_23 -0.37288E-1
_diffrn_orient_matrix_UB_31 0.06912
_diffrn_orient_matrix_UB_32 -0.43425E-1
_diffrn_orient_matrix_UB_33 -0.8759E-2
_diffrn_radiation_monochromator graphite
_diffrn_radiation_probe x-ray
_diffrn_radiation_type MoK\a
_diffrn_radiation_wavelength 0.71073
_diffrn_reflns_av_R_equivalents 0.0047
_diffrn_reflns_av_unetI/netI 0.196
_diffrn_reflns_limit_h_max 13
_diffrn_reflns_limit_h_min -2
_diffrn_reflns_limit_k_max 16
_diffrn_reflns_limit_k_min -7
_diffrn_reflns_limit_l_max 25
_diffrn_reflns_limit_l_min -10
_diffrn_reflns_number 3415
_diffrn_reflns_theta_full 24.99
_diffrn_reflns_theta_max 24.99
_diffrn_reflns_theta_min 1.75
_diffrn_source 'Enraf Nonius FR590'
_diffrn_standards_decay_% 3
_diffrn_standards_interval_time 60
_diffrn_standards_number 2
_exptl_absorpt_coefficient_mu 0.27
_exptl_absorpt_correction_T_max 0.9735
_exptl_absorpt_correction_T_min 0.9481
_exptl_absorpt_correction_type refdelf
_exptl_absorpt_process_details
;
(See: Walker, N. & Stuart, D. (1983) Acta Cryst. A39, 158-166)
;
_exptl_crystal_colour colourless
_exptl_crystal_density_diffrn 1.34
_exptl_crystal_density_method 'not measured'
_exptl_crystal_description prism
_exptl_crystal_F_000 1440
_exptl_crystal_size_max 0.2
_exptl_crystal_size_mid 0.15
_exptl_crystal_size_min 0.1
_refine_diff_density_max 0.481
_refine_diff_density_min -0.44
_refine_diff_density_rms 0.092
_refine_ls_abs_structure_details 'Flack H D (1983), Acta Cryst. A39, 876-881'
_refine_ls_abs_structure_Flack 0.18(19)
_refine_ls_extinction_method none
_refine_ls_goodness_of_fit_ref 1.037
_refine_ls_hydrogen_treatment mixed
_refine_ls_matrix_type full
_refine_ls_number_parameters 413
_refine_ls_number_reflns 3319
_refine_ls_number_restraints 1
_refine_ls_restrained_S_all 1.037
_refine_ls_R_factor_all 0.1912
_refine_ls_R_factor_gt 0.0569
_refine_ls_shift/su_max 0.014
_refine_ls_shift/su_mean 0.001
_refine_ls_structure_factor_coef Fsqd
_refine_ls_weighting_details 'calc w=1/[\s^2^(Fo^2^)+(0.0416P)^2^+0.0000P] where P=(Fo^2^+2Fc^2^)/3'
_refine_ls_weighting_scheme calc
_refine_ls_wR_factor_gt 0.1036
_refine_ls_wR_factor_ref 0.1327
_reflns_number_gt 1753
_reflns_number_total 3319
_reflns_threshold_expression >2sigma(I)
_cod_data_source_file b204818c.txt
_cod_data_source_block valmco2
_cod_database_code 7050957
_diffrn_standards_decay_corr_max 1.104
_diffrn_standards_decay_corr_min 0.977

loop_
_symmetry_equiv_pos_as_xyz
'x, y, z'
'x+1/2, -y+1/2, -z'
'-x, y+1/2, -z+1/2'
'-x+1/2, -y, z+1/2'

loop_
_atom_site_label
_atom_site_type_symbol
_atom_site_fract_x
_atom_site_fract_y
_atom_site_fract_z
_atom_site_U_iso_or_equiv
_atom_site_adp_type
_atom_site_occupancy
_atom_site_symmetry_multiplicity
_atom_site_calc_flag
_atom_site_refinement_flags
_atom_site_disorder_assembly
_atom_site_disorder_group
S1 S 0.8683(2) 0.74130(17) 0.95701(10) 0.0238(5) Uani 1 1 d . . .
S2 S 1.2042(2) 0.53522(19) 0.79022(11) 0.0281(6) Uani 1 1 d . . .
S3 S 0.9904(2) 0.32360(16) 0.94723(11) 0.0266(6) Uani 1 1 d . . .
N1 N 0.9052(6) 0.6536(5) 0.9109(3) 0.0185(17) Uani 1 1 d . . .
N2 N 1.1543(6) 0.5604(5) 0.8595(3) 0.0213(18) Uani 1 1 d . . .
N3 N 0.9851(6) 0.4417(5) 0.9360(3) 0.0222(17) Uani 1 1 d . . .
O1 O 0.8161(5) 0.6980(4) 1.0112(3) 0.0302(16) Uani 1 1 d . . .
O2 O 0.9719(5) 0.8012(4) 0.9630(3) 0.0317(16) Uani 1 1 d . . .
O3 O 1.2641(5) 0.4434(5) 0.7943(3) 0.0355(18) Uani 1 1 d . . .
O4 O 1.2656(6) 0.6173(5) 0.7646(3) 0.0425(19) Uani 1 1 d . . .
O5 O 0.8853(6) 0.2821(4) 0.9201(3) 0.0355(18) Uani 1 1 d . . .
O6 O 1.1053(5) 0.2936(4) 0.9253(3) 0.0297(17) Uani 1 1 d . . .
C1 C 0.9847(8) 0.6803(7) 0.8594(4) 0.029(2) Uani 1 1 d . . .
H1A H 0.9732 0.7499 0.8501 0.035 Uiso 1 1 calc R . .
H1B H 0.9604 0.6434 0.8221 0.035 Uiso 1 1 calc R . .
C2 C 1.1187(8) 0.6621(6) 0.8709(4) 0.023(2) Uani 1 1 d . . .
H2A H 1.1654 0.7051 0.8433 0.028 Uiso 1 1 calc R . .
H2B H 1.138 0.6795 0.9143 0.028 Uiso 1 1 calc R . .
C3 C 1.1946(8) 0.5022(6) 0.9133(4) 0.024(2) Uani 1 1 d . . .
H3 H 1.2122 0.4353 0.8979 0.029 Uiso 1 1 calc R . .
C4 C 1.0909(7) 0.4946(6) 0.9594(4) 0.021(2) Uani 1 1 d . . .
H4A H 1.1196 0.4617 0.9974 0.025 Uiso 1 1 calc R . .
H4B H 1.0662 0.5609 0.9713 0.025 Uiso 1 1 calc R . .
C5 C 0.8709(8) 0.4876(6) 0.9534(4) 0.025(2) Uani 1 1 d . . .
H5A H 0.8798 0.5169 0.9951 0.03 Uiso 1 1 calc R . .
H5B H 0.8097 0.4364 0.9566 0.03 Uiso 1 1 calc R . .
C6 C 0.8264(8) 0.5648(6) 0.9093(4) 0.026(2) Uani 1 1 d . . .
H6 H 0.749 0.5866 0.9272 0.031 Uiso 1 1 calc R . .
C7 C 1.3070(7) 0.5403(6) 0.9453(4) 0.025(2) Uani 1 1 d . . .
H7 H 1.2827 0.5953 0.9728 0.03 Uiso 1 1 calc R . .
C8 C 1.3599(9) 0.4636(7) 0.9858(5) 0.043(3) Uani 1 1 d . . .
H8A H 1.3797 0.4068 0.9605 0.065 Uiso 1 1 calc R . .
H8B H 1.3026 0.445 1.0179 0.065 Uiso 1 1 calc R . .
H8C H 1.4321 0.4886 1.0055 0.065 Uiso 1 1 calc R . .
C9 C 1.3999(8) 0.5788(7) 0.9003(5) 0.038(3) Uani 1 1 d . . .
H9A H 1.4244 0.5268 0.8721 0.057 Uiso 1 1 calc R . .
H9B H 1.4691 0.6019 0.9236 0.057 Uiso 1 1 calc R . .
H9C H 1.3662 0.6323 0.8762 0.057 Uiso 1 1 calc R . .
C10 C 0.7968(9) 0.5316(7) 0.8436(4) 0.034(2) Uani 1 1 d . . .
H10 H 0.8725 0.516 0.8215 0.041 Uiso 1 1 calc R . .
C11 C 0.7189(9) 0.4419(7) 0.8441(5) 0.047(3) Uani 1 1 d . . .
H11A H 0.6573 0.449 0.876 0.071 Uiso 1 1 calc R . .
H11B H 0.7675 0.3849 0.8534 0.071 Uiso 1 1 calc R . .
H11C H 0.6814 0.4339 0.8034 0.071 Uiso 1 1 calc R . .
C12 C 0.7310(8) 0.6129(7) 0.8072(4) 0.038(3) Uani 1 1 d . . .
H12A H 0.6504 0.6204 0.8237 0.057 Uiso 1 1 calc R . .
H12B H 0.7267 0.5953 0.7631 0.057 Uiso 1 1 calc R . .
H12C H 0.7743 0.674 0.8117 0.057 Uiso 1 1 calc R . .
C13 C 0.7584(8) 0.8103(6) 0.9211(4) 0.023(2) Uani 1 1 d . . .
C14 C 0.7869(8) 0.8924(7) 0.8879(4) 0.029(2) Uani 1 1 d . . .
H14 H 0.8675 0.9121 0.8846 0.035 Uiso 1 1 calc R . .
C15 C 0.6989(8) 0.9466(7) 0.8595(4) 0.031(2) Uani 1 1 d . . .
H15 H 0.7198 1.0047 0.8385 0.037 Uiso 1 1 calc R . .
C16 C 0.5827(8) 0.9183(7) 0.8609(5) 0.031(3) Uani 1 1 d . . .
C17 C 0.5534(8) 0.8346(7) 0.8951(4) 0.030(2) Uani 1 1 d . . .
H17 H 0.4728 0.8146 0.8973 0.036 Uiso 1 1 calc R . .
C18 C 0.6388(8) 0.7812(6) 0.9255(4) 0.021(2) Uani 1 1 d . . .
H18 H 0.6174 0.7257 0.949 0.025 Uiso 1 1 calc R . .
C19 C 0.4888(9) 0.9750(7) 0.8284(4) 0.038(3) Uani 1 1 d . . .
H19A H 0.5231 1.0069 0.7919 0.058 Uiso 1 1 calc R . .
H19B H 0.4567 1.0241 0.8566 0.058 Uiso 1 1 calc R . .
H19C H 0.425 0.9313 0.8152 0.058 Uiso 1 1 calc R . .
C20 C 1.0795(7) 0.5179(7) 0.7425(4) 0.023(2) Uani 1 1 d U . .
C21 C 1.0510(8) 0.5852(7) 0.6977(4) 0.033(3) Uani 1 1 d . . .
H21 H 1.0926 0.645 0.696 0.039 Uiso 1 1 calc R . .
C22 C 0.9606(9) 0.5656(8) 0.6546(5) 0.042(3) Uani 1 1 d . . .
H22 H 0.9424 0.6119 0.6233 0.05 Uiso 1 1 calc R . .
C23 C 0.8995(9) 0.4814(9) 0.6572(5) 0.042(3) Uani 1 1 d . . .
C24 C 0.9240(9) 0.4168(8) 0.7035(5) 0.043(3) Uani 1 1 d . . .
H24 H 0.8783 0.3592 0.7068 0.051 Uiso 1 1 calc R . .
C25 C 1.0156(8) 0.4340(7) 0.7461(5) 0.032(2) Uani 1 1 d U . .
H25 H 1.0331 0.3876 0.7774 0.038 Uiso 1 1 calc R . .
C26 C 0.8104(10) 0.4543(10) 0.6068(5) 0.076(5) Uani 1 1 d . . .
H26A H 0.8527 0.4272 0.5711 0.115 Uiso 1 1 calc R . .
H26B H 0.7667 0.5123 0.5939 0.115 Uiso 1 1 calc R . .
H26C H 0.7546 0.4062 0.6231 0.115 Uiso 1 1 calc R . .
C28 C 0.9856(9) 0.3020(6) 1.0284(4) 0.028(2) Uani 1 1 d . . .
C29 C 0.8776(8) 0.2914(6) 1.0580(5) 0.030(2) Uani 1 1 d . . .
H29 H 0.8055 0.2979 1.0355 0.036 Uiso 1 1 calc R . .
C30 C 0.8757(9) 0.2712(7) 1.1210(4) 0.034(3) Uani 1 1 d . . .
H30 H 0.8018 0.2623 1.1415 0.041 Uiso 1 1 calc R . .
C31 C 0.9805(9) 0.2640(6) 1.1544(4) 0.029(2) Uani 1 1 d . . .
C32 C 1.0859(8) 0.2766(6) 1.1232(5) 0.030(3) Uani 1 1 d . . .
H32 H 1.1582 0.2727 1.1458 0.036 Uiso 1 1 calc R . .
C33 C 1.0906(8) 0.2946(6) 1.0607(4) 0.030(3) Uani 1 1 d . . .
H33 H 1.1647 0.3018 1.0402 0.037 Uiso 1 1 calc R . .
C34 C 0.9788(10) 0.2391(7) 1.2232(4) 0.045(3) Uani 1 1 d . . .
H34A H 1.0325 0.2827 1.2456 0.067 Uiso 1 1 calc R . .
H34B H 1.0048 0.172 1.2289 0.067 Uiso 1 1 calc R . .
H34C H 0.8979 0.2467 1.2393 0.067 Uiso 1 1 calc R . .

loop_
_atom_site_aniso_label
_atom_site_aniso_U_11
_atom_site_aniso_U_22
_atom_site_aniso_U_33
_atom_site_aniso_U_23
_atom_site_aniso_U_13
_atom_site_aniso_U_12
S1 0.0269(13) 0.0237(13) 0.0209(12) -0.0014(12) -0.0007(12) 0.0025(11)
S2 0.0254(13) 0.0380(16) 0.0208(13) -0.0039(12) 0.0025(12) 0.0012(13)
S3 0.0278(14) 0.0202(12) 0.0316(14) -0.0006(12) 0.0011(12) -0.0006(12)
N1 0.020(4) 0.013(4) 0.022(4) -0.002(3) -0.002(4) 0.002(3)
N2 0.026(4) 0.021(4) 0.017(4) -0.002(3) 0.008(3) 0.000(4)
N3 0.023(4) 0.020(4) 0.023(4) 0.001(3) -0.002(4) 0.000(4)
O1 0.033(4) 0.029(4) 0.029(4) 0.011(3) 0.002(3) 0.000(3)
O2 0.030(4) 0.029(4) 0.037(4) -0.006(3) -0.007(3) -0.004(3)
O3 0.034(4) 0.041(4) 0.032(4) -0.012(3) 0.003(3) 0.014(3)
O4 0.038(4) 0.060(5) 0.029(4) -0.005(4) 0.010(3) -0.031(4)
O5 0.037(4) 0.029(4) 0.041(4) -0.004(3) -0.006(4) -0.003(3)
O6 0.026(4) 0.022(4) 0.041(4) -0.002(3) 0.011(3) 0.003(3)
C1 0.032(5) 0.031(5) 0.024(5) 0.001(5) 0.018(5) -0.003(5)
C2 0.028(5) 0.015(5) 0.027(5) 0.000(4) 0.004(5) -0.007(5)
C3 0.025(5) 0.019(5) 0.029(5) 0.002(4) -0.006(5) 0.000(4)
C4 0.025(5) 0.019(5) 0.019(5) -0.004(4) 0.005(4) 0.001(4)
C5 0.022(5) 0.028(5) 0.024(5) -0.004(5) 0.012(5) -0.008(4)
C6 0.030(6) 0.022(5) 0.027(5) 0.004(4) 0.006(4) 0.002(4)
C7 0.025(5) 0.024(5) 0.026(5) -0.003(5) -0.001(5) 0.003(4)
C8 0.035(6) 0.046(7) 0.048(7) 0.000(6) -0.013(6) -0.007(6)
C9 0.024(6) 0.046(7) 0.044(7) -0.004(5) -0.002(5) -0.009(5)
C10 0.034(5) 0.027(6) 0.043(6) -0.005(5) -0.018(5) 0.010(5)
C11 0.042(7) 0.038(7) 0.061(8) -0.012(6) -0.019(6) 0.000(6)
C12 0.034(6) 0.045(7) 0.036(6) -0.001(5) -0.010(5) 0.017(6)
C13 0.030(5) 0.011(5) 0.028(5) -0.009(4) 0.001(4) 0.006(4)
C14 0.029(6) 0.033(6) 0.025(5) 0.003(5) 0.000(5) 0.006(5)
C15 0.028(6) 0.041(7) 0.023(5) 0.003(5) 0.005(5) -0.005(5)
C16 0.028(6) 0.029(6) 0.036(7) -0.003(5) 0.013(5) 0.001(5)
C17 0.024(5) 0.034(6) 0.033(6) -0.003(5) 0.003(5) -0.002(5)
C18 0.022(5) 0.014(5) 0.027(5) 0.003(4) 0.007(4) -0.006(4)
C19 0.042(6) 0.029(6) 0.045(6) 0.006(5) 0.019(6) 0.000(6)
C20 0.023(5) 0.026(5) 0.021(5) -0.010(5) 0.002(4) 0.007(4)
C21 0.028(6) 0.037(7) 0.033(6) 0.000(5) 0.010(5) 0.013(5)
C22 0.040(7) 0.053(8) 0.032(6) -0.004(6) -0.005(5) 0.012(6)
C23 0.024(6) 0.069(9) 0.033(6) -0.021(6) -0.006(5) 0.018(6)
C24 0.033(6) 0.044(7) 0.051(7) -0.030(6) 0.001(6) 0.002(5)
C25 0.028(6) 0.036(5) 0.032(5) -0.014(5) 0.018(5) 0.008(5)
C26 0.041(7) 0.122(12) 0.067(9) -0.055(9) -0.026(7) 0.028(8)
C28 0.032(6) 0.019(5) 0.034(6) 0.004(4) -0.004(5) 0.001(5)
C29 0.014(5) 0.026(6) 0.049(7) 0.009(5) 0.006(5) -0.004(4)
C30 0.032(6) 0.037(7) 0.034(6) 0.010(5) 0.016(5) -0.006(5)
C31 0.034(6) 0.015(5) 0.038(6) -0.002(5) 0.002(5) -0.002(5)
C32 0.020(5) 0.028(6) 0.042(7) 0.002(5) -0.010(5) -0.001(4)
C33 0.027(5) 0.028(6) 0.037(7) 0.009(5) 0.001(5) -0.001(4)
C34 0.046(7) 0.047(6) 0.042(6) 0.008(6) -0.006(5) 0.000(6)

loop_
_atom_type_symbol
_atom_type_description
_atom_type_scat_dispersion_real
_atom_type_scat_dispersion_imag
_atom_type_scat_source
C C 0.0033 0.0016 'International Tables Vol C Tables 4.2.6.8 and 6.1.1.4'
H H 0 0 'International Tables Vol C Tables 4.2.6.8 and 6.1.1.4'
N N 0.0061 0.0033 'International Tables Vol C Tables 4.2.6.8 and 6.1.1.4'
O O 0.0106 0.006 'International Tables Vol C Tables 4.2.6.8 and 6.1.1.4'
S S 0.1246 0.1234 'International Tables Vol C Tables 4.2.6.8 and 6.1.1.4'

loop_
_geom_angle_atom_site_label_1
_geom_angle_atom_site_label_2
_geom_angle_atom_site_label_3
_geom_angle
_geom_angle_site_symmetry_1
_geom_angle_site_symmetry_3
_geom_angle_publ_flag
O2 S1 O1 119.9(4) . . ?
O2 S1 N1 106.1(4) . . ?
O1 S1 N1 107.0(4) . . ?
O2 S1 C13 107.6(4) . . ?
O1 S1 C13 107.3(4) . . ?
N1 S1 C13 108.5(4) . . ?
O4 S2 O3 119.5(4) . . ?
O4 S2 N2 110.4(4) . . ?
O3 S2 N2 107.1(4) . . ?
O4 S2 C20 105.5(4) . . ?
O3 S2 C20 106.9(4) . . ?
N2 S2 C20 106.8(4) . . ?
O5 S3 O6 119.5(3) . . ?
O5 S3 N3 107.7(4) . . ?
O6 S3 N3 105.7(4) . . ?
O5 S3 C28 107.9(4) . . ?
O6 S3 C28 107.6(4) . . ?
N3 S3 C28 108.0(4) . . ?
C1 N1 C6 122.8(7) . . ?
C1 N1 S1 115.5(6) . . ?
C6 N1 S1 118.0(6) . . ?
C2 N2 C3 118.0(7) . . ?
C2 N2 S2 116.4(6) . . ?
C3 N2 S2 119.6(6) . . ?
C5 N3 C4 113.6(6) . . ?
C5 N3 S3 114.7(5) . . ?
C4 N3 S3 114.0(5) . . ?
N1 C1 C2 115.6(7) . . ?
N1 C1 H1A 108.4 . . ?
C2 C1 H1A 108.4 . . ?
N1 C1 H1B 108.4 . . ?
C2 C1 H1B 108.4 . . ?
H1A C1 H1B 107.5 . . ?
N2 C2 C1 113.0(7) . . ?
N2 C2 H2A 109 . . ?
C1 C2 H2A 109 . . ?
N2 C2 H2B 109 . . ?
C1 C2 H2B 109 . . ?
H2A C2 H2B 107.8 . . ?
N2 C3 C7 114.7(7) . . ?
N2 C3 C4 108.0(7) . . ?
C7 C3 C4 111.0(7) . . ?
N2 C3 H3 107.6 . . ?
C7 C3 H3 107.6 . . ?
C4 C3 H3 107.6 . . ?
N3 C4 C3 115.1(7) . . ?
N3 C4 H4A 108.5 . . ?
C3 C4 H4A 108.5 . . ?
N3 C4 H4B 108.5 . . ?
C3 C4 H4B 108.5 . . ?
H4A C4 H4B 107.5 . . ?
N3 C5 C6 115.4(7) . . ?
N3 C5 H5A 108.4 . . ?
C6 C5 H5A 108.4 . . ?
N3 C5 H5B 108.4 . . ?
C6 C5 H5B 108.4 . . ?
H5A C5 H5B 107.5 . . ?
N1 C6 C5 111.2(7) . . ?
N1 C6 C10 113.1(7) . . ?
C5 C6 C10 116.4(7) . . ?
N1 C6 H6 105 . . ?
C5 C6 H6 105 . . ?
C10 C6 H6 105 . . ?
C8 C7 C9 110.1(8) . . ?
C8 C7 C3 110.3(7) . . ?
C9 C7 C3 113.6(7) . . ?
C8 C7 H7 107.5 . . ?
C9 C7 H7 107.5 . . ?
C3 C7 H7 107.5 . . ?
C7 C8 H8A 109.5 . . ?
C7 C8 H8B 109.5 . . ?
H8A C8 H8B 109.5 . . ?
C7 C8 H8C 109.5 . . ?
H8A C8 H8C 109.5 . . ?
H8B C8 H8C 109.5 . . ?
C7 C9 H9A 109.5 . . ?
C7 C9 H9B 109.5 . . ?
H9A C9 H9B 109.5 . . ?
C7 C9 H9C 109.5 . . ?
H9A C9 H9C 109.5 . . ?
H9B C9 H9C 109.5 . . ?
C11 C10 C6 111.3(8) . . ?
C11 C10 C12 108.4(8) . . ?
C6 C10 C12 110.9(8) . . ?
C11 C10 H10 108.7 . . ?
C6 C10 H10 108.7 . . ?
C12 C10 H10 108.7 . . ?
C10 C11 H11A 109.5 . . ?
C10 C11 H11B 109.5 . . ?
H11A C11 H11B 109.5 . . ?
C10 C11 H11C 109.5 . . ?
H11A C11 H11C 109.5 . . ?
H11B C11 H11C 109.5 . . ?
C10 C12 H12A 109.5 . . ?
C10 C12 H12B 109.5 . . ?
H12A C12 H12B 109.5 . . ?
C10 C12 H12C 109.5 . . ?
H12A C12 H12C 109.5 . . ?
H12B C12 H12C 109.5 . . ?
C14 C13 C18 119.5(8) . . ?
C14 C13 S1 120.9(7) . . ?
C18 C13 S1 119.5(7) . . ?
C13 C14 C15 120.5(9) . . ?
C13 C14 H14 119.8 . . ?
C15 C14 H14 119.8 . . ?
C16 C15 C14 121.4(10) . . ?
C16 C15 H15 119.3 . . ?
C14 C15 H15 119.3 . . ?
C15 C16 C17 118.0(9) . . ?
C15 C16 C19 121.3(9) . . ?
C17 C16 C19 120.7(8) . . ?
C18 C17 C16 121.6(9) . . ?
C18 C17 H17 119.2 . . ?
C16 C17 H17 119.2 . . ?
C17 C18 C13 118.8(8) . . ?
C17 C18 H18 120.6 . . ?
C13 C18 H18 120.6 . . ?
C16 C19 H19A 109.5 . . ?
C16 C19 H19B 109.5 . . ?
H19A C19 H19B 109.5 . . ?
C16 C19 H19C 109.5 . . ?
H19A C19 H19C 109.5 . . ?
H19B C19 H19C 109.5 . . ?
C25 C20 C21 119.3(9) . . ?
C25 C20 S2 120.2(8) . . ?
C21 C20 S2 120.3(7) . . ?
C20 C21 C22 120.2(10) . . ?
C20 C21 H21 119.9 . . ?
C22 C21 H21 119.9 . . ?
C23 C22 C21 120.4(10) . . ?
C23 C22 H22 119.8 . . ?
C21 C22 H22 119.8 . . ?
C22 C23 C24 119.3(10) . . ?
C22 C23 C26 121.0(12) . . ?
C24 C23 C26 119.5(12) . . ?
C23 C24 C25 121.1(10) . . ?
C23 C24 H24 119.5 . . ?
C25 C24 H24 119.5 . . ?
C20 C25 C24 119.6(10) . . ?
C20 C25 H25 120.2 . . ?
C24 C25 H25 120.2 . . ?
C23 C26 H26A 109.5 . . ?
C23 C26 H26B 109.5 . . ?
H26A C26 H26B 109.5 . . ?
C23 C26 H26C 109.5 . . ?
H26A C26 H26C 109.5 . . ?
H26B C26 H26C 109.5 . . ?
C33 C28 C29 120.9(8) . . ?
C33 C28 S3 119.0(7) . . ?
C29 C28 S3 120.0(8) . . ?
C28 C29 C30 119.2(9) . . ?
C28 C29 H29 120.4 . . ?
C30 C29 H29 120.4 . . ?
C31 C30 C29 120.6(9) . . ?
C31 C30 H30 119.7 . . ?
C29 C30 H30 119.7 . . ?
C32 C31 C30 118.3(8) . . ?
C32 C31 C34 121.0(9) . . ?
C30 C31 C34 120.7(9) . . ?
C33 C32 C31 122.4(9) . . ?
C33 C32 H32 118.8 . . ?
C31 C32 H32 118.8 . . ?
C32 C33 C28 118.6(9) . . ?
C32 C33 H33 120.7 . . ?
C28 C33 H33 120.7 . . ?
C31 C34 H34A 109.5 . . ?
C31 C34 H34B 109.5 . . ?
H34A C34 H34B 109.5 . . ?
C31 C34 H34C 109.5 . . ?
H34A C34 H34C 109.5 . . ?
H34B C34 H34C 109.5 . . ?

loop_
_geom_bond_atom_site_label_1
_geom_bond_atom_site_label_2
_geom_bond_distance
_geom_bond_site_symmetry_2
_geom_bond_publ_flag
S1 O2 1.436(6) . ?
S1 O1 1.438(6) . ?
S1 N1 1.621(7) . ?
S1 C13 1.744(9) . ?
S2 O4 1.438(7) . ?
S2 O3 1.439(6) . ?
S2 N2 1.633(7) . ?
S2 C20 1.756(9) . ?
S3 O5 1.438(7) . ?
S3 O6 1.438(6) . ?
S3 N3 1.649(7) . ?
S3 C28 1.775(9) . ?
N1 C1 1.473(10) . ?
N1 C6 1.514(10) . ?
N2 C2 1.481(10) . ?
N2 C3 1.481(10) . ?
N3 C5 1.482(10) . ?
N3 C4 1.485(10) . ?
C1 C2 1.550(12) . ?
C1 H1A 0.99 . ?
C1 H1B 0.99 . ?
C2 H2A 0.99 . ?
C2 H2B 0.99 . ?
C3 C7 1.535(11) . ?
C3 C4 1.537(11) . ?
C3 H3 1 . ?
C4 H4A 0.99 . ?
C4 H4B 0.99 . ?
C5 C6 1.513(11) . ?
C5 H5A 0.99 . ?
C5 H5B 0.99 . ?
C6 C10 1.525(12) . ?
C6 H6 1 . ?
C7 C8 1.497(11) . ?
C7 C9 1.523(12) . ?
C7 H7 1 . ?
C8 H8A 0.98 . ?
C8 H8B 0.98 . ?
C8 H8C 0.98 . ?
C9 H9A 0.98 . ?
C9 H9B 0.98 . ?
C9 H9C 0.98 . ?
C10 C11 1.518(12) . ?
C10 C12 1.557(12) . ?
C10 H10 1 . ?
C11 H11A 0.98 . ?
C11 H11B 0.98 . ?
C11 H11C 0.98 . ?
C12 H12A 0.98 . ?
C12 H12B 0.98 . ?
C12 H12C 0.98 . ?
C13 C14 1.377(12) . ?
C13 C18 1.408(11) . ?
C14 C15 1.384(12) . ?
C14 H14 0.95 . ?
C15 C16 1.366(12) . ?
C15 H15 0.95 . ?
C16 C17 1.410(12) . ?
C16 C19 1.490(13) . ?
C17 C18 1.377(12) . ?
C17 H17 0.95 . ?
C18 H18 0.95 . ?
C19 H19A 0.98 . ?
C19 H19B 0.98 . ?
C19 H19C 0.98 . ?
C20 C25 1.366(12) . ?
C20 C21 1.377(12) . ?
C21 C22 1.405(12) . ?
C21 H21 0.95 . ?
C22 C23 1.353(14) . ?
C22 H22 0.95 . ?
C23 C24 1.366(14) . ?
C23 C26 1.524(13) . ?
C24 C25 1.402(13) . ?
C24 H24 0.95 . ?
C25 H25 0.95 . ?
C26 H26A 0.98 . ?
C26 H26B 0.98 . ?
C26 H26C 0.98 . ?
C28 C33 1.376(12) . ?
C28 C29 1.382(12) . ?
C29 C30 1.386(12) . ?
C29 H29 0.95 . ?
C30 C31 1.385(13) . ?
C30 H30 0.95 . ?
C31 C32 1.375(12) . ?
C31 C34 1.522(12) . ?
C32 C33 1.370(12) . ?
C32 H32 0.95 . ?
C33 H33 0.95 . ?
C34 H34A 0.98 . ?
C34 H34B 0.98 . ?
C34 H34C 0.98 . ?

loop_
_geom_torsion_atom_site_label_1
_geom_torsion_atom_site_label_2
_geom_torsion_atom_site_label_3
_geom_torsion_atom_site_label_4
_geom_torsion
_geom_torsion_site_symmetry_1
_geom_torsion_site_symmetry_2
_geom_torsion_site_symmetry_3
_geom_torsion_site_symmetry_4
_geom_torsion_publ_flag
O2 S1 N1 C1 -37.3(7) . . . . ?
O1 S1 N1 C1 -166.4(6) . . . . ?
C13 S1 N1 C1 78.1(7) . . . . ?
O2 S1 N1 C6 163.8(6) . . . . ?
O1 S1 N1 C6 34.6(7) . . . . ?
C13 S1 N1 C6 -80.9(7) . . . . ?
O4 S2 N2 C2 32.2(7) . . . . ?
O3 S2 N2 C2 163.8(6) . . . . ?
C20 S2 N2 C2 -82.0(7) . . . . ?
O4 S2 N2 C3 -120.0(6) . . . . ?
O3 S2 N2 C3 11.5(7) . . . . ?
C20 S2 N2 C3 125.7(7) . . . . ?
O5 S3 N3 C5 49.0(6) . . . . ?
O6 S3 N3 C5 177.8(6) . . . . ?
C28 S3 N3 C5 -67.3(7) . . . . ?
O5 S3 N3 C4 -177.6(5) . . . . ?
O6 S3 N3 C4 -48.9(6) . . . . ?
C28 S3 N3 C4 66.0(7) . . . . ?
C6 N1 C1 C2 -106.1(9) . . . . ?
S1 N1 C1 C2 96.1(8) . . . . ?
C3 N2 C2 C1 -113.8(8) . . . . ?
S2 N2 C2 C1 93.5(7) . . . . ?
N1 C1 C2 N2 81.9(9) . . . . ?
C2 N2 C3 C7 -62.3(10) . . . . ?
S2 N2 C3 C7 89.6(8) . . . . ?
C2 N2 C3 C4 62.1(9) . . . . ?
S2 N2 C3 C4 -146.0(6) . . . . ?
C5 N3 C4 C3 -138.8(7) . . . . ?
S3 N3 C4 C3 87.4(8) . . . . ?
N2 C3 C4 N3 64.2(9) . . . . ?
C7 C3 C4 N3 -169.2(7) . . . . ?
C4 N3 C5 C6 87.3(9) . . . . ?
S3 N3 C5 C6 -139.2(6) . . . . ?
C1 N1 C6 C5 108.8(9) . . . . ?
S1 N1 C6 C5 -93.9(7) . . . . ?
C1 N1 C6 C10 -24.3(11) . . . . ?
S1 N1 C6 C10 133.0(7) . . . . ?
N3 C5 C6 N1 -68.3(9) . . . . ?
N3 C5 C6 C10 63.2(10) . . . . ?
N2 C3 C7 C8 -163.5(8) . . . . ?
C4 C3 C7 C8 73.6(9) . . . . ?
N2 C3 C7 C9 -39.4(11) . . . . ?
C4 C3 C7 C9 -162.2(7) . . . . ?
N1 C6 C10 C11 179.4(7) . . . . ?
C5 C6 C10 C11 48.8(11) . . . . ?
N1 C6 C10 C12 -59.8(10) . . . . ?
C5 C6 C10 C12 169.6(8) . . . . ?
O2 S1 C13 C14 19.2(8) . . . . ?
O1 S1 C13 C14 149.5(7) . . . . ?
N1 S1 C13 C14 -95.2(8) . . . . ?
O2 S1 C13 C18 -161.4(7) . . . . ?
O1 S1 C13 C18 -31.1(8) . . . . ?
N1 S1 C13 C18 84.2(8) . . . . ?
C18 C13 C14 C15 0.4(13) . . . . ?
S1 C13 C14 C15 179.9(7) . . . . ?
C13 C14 C15 C16 -3.0(14) . . . . ?
C14 C15 C16 C17 3.4(14) . . . . ?
C14 C15 C16 C19 -177.9(9) . . . . ?
C15 C16 C17 C18 -1.3(14) . . . . ?
C19 C16 C17 C18 -180.0(9) . . . . ?
C16 C17 C18 C13 -1.2(14) . . . . ?
C14 C13 C18 C17 1.6(13) . . . . ?
S1 C13 C18 C17 -177.8(7) . . . . ?
O4 S2 C20 C25 166.4(7) . . . . ?
O3 S2 C20 C25 38.2(8) . . . . ?
N2 S2 C20 C25 -76.1(7) . . . . ?
O4 S2 C20 C21 -8.3(8) . . . . ?
O3 S2 C20 C21 -136.5(7) . . . . ?
N2 S2 C20 C21 109.2(7) . . . . ?
C25 C20 C21 C22 -2.8(12) . . . . ?
S2 C20 C21 C22 171.9(7) . . . . ?
C20 C21 C22 C23 1.1(14) . . . . ?
C21 C22 C23 C24 2.0(15) . . . . ?
C21 C22 C23 C26 -173.5(9) . . . . ?
C22 C23 C24 C25 -3.4(14) . . . . ?
C26 C23 C24 C25 172.2(8) . . . . ?
C21 C20 C25 C24 1.4(12) . . . . ?
S2 C20 C25 C24 -173.3(7) . . . . ?
C23 C24 C25 C20 1.7(13) . . . . ?
O5 S3 C28 C33 151.8(7) . . . . ?
O6 S3 C28 C33 21.6(9) . . . . ?
N3 S3 C28 C33 -92.0(8) . . . . ?
O5 S3 C28 C29 -27.2(8) . . . . ?
O6 S3 C28 C29 -157.4(7) . . . . ?
N3 S3 C28 C29 89.0(8) . . . . ?
C33 C28 C29 C30 -1.2(13) . . . . ?
S3 C28 C29 C30 177.8(7) . . . . ?
C28 C29 C30 C31 1.5(14) . . . . ?
C29 C30 C31 C32 -0.5(13) . . . . ?
C29 C30 C31 C34 -178.3(9) . . . . ?
C30 C31 C32 C33 -0.9(14) . . . . ?
C34 C31 C32 C33 176.9(9) . . . . ?
C31 C32 C33 C28 1.2(14) . . . . ?
C29 C28 C33 C32 -0.1(13) . . . . ?
S3 C28 C33 C32 -179.1(7) . . . . ?

loop_
_cod_related_entry_id
_cod_related_entry_database
_cod_related_entry_code
1 ChemSpider 21189531
